data_7115480
loop_
_publ_author_name
'Pierre Regenass'
'Jean-Francois Margathe'
'Andre Mann'
'Jean Suffert'
'Marcel Hibert'
'Nicolas Girard'
'Dominique Bonnet'

_publ_section_title
;
 Diastereoselective synthesis of novel aza-diketopiperazines via a domino
 cyclohydrocarbonylation/addition process
;
_journal_name_full Chem.Commun.
_journal_page_first 9657
_journal_paper_doi 10.1039/C4cc03660C
_journal_volume 50
_journal_year 2014
_chemical_absolute_configuration rm
_chemical_formula_moiety 'C15 H17 N3 O2'
_chemical_formula_sum 'C15 H17 N3 O2'
_chemical_formula_weight 271.32
_chemical_name_systematic
;
 ?
;
_space_group_IT_number 4
_symmetry_cell_setting monoclinic
_symmetry_space_group_name_Hall 'P 2yb'
_symmetry_space_group_name_H-M 'P 1 21 1'
_atom_sites_solution_hydrogens geom
_atom_sites_solution_primary direct
_atom_sites_solution_secondary difmap
_audit_creation_method SHELXL-97
_cell_angle_alpha 90.00
_cell_angle_beta 93.182(4)
_cell_angle_gamma 90.00
_cell_formula_units_Z 2
_cell_length_a 7.0231(8)
_cell_length_b 10.3536(6)
_cell_length_c 9.2156(11)
_cell_measurement_reflns_used 3658
_cell_measurement_temperature 173(2)
_cell_measurement_theta_max 27.485
_cell_measurement_theta_min 0.998
_cell_volume 669.07(12)
_computing_cell_refinement 'Denzo (Nonius B.V., 1998)'
_computing_data_collection 'Collect (Nonius B.V., 1998)'
_computing_data_reduction 'Denzo (Nonius B.V., 1998)'
_computing_molecular_graphics 'PLATON 98 (Spek, 1998)'
_computing_publication_material 'SHELXL-97 (Sheldrick, 1997)'
_computing_structure_refinement 'SHELXL-97 (Sheldrick, 1997)'
_computing_structure_solution 'SHELXS-97 (Sheldrick, 1997)'
_diffrn_ambient_temperature 173(2)
_diffrn_measured_fraction_theta_full 0.993
_diffrn_measured_fraction_theta_max 0.993
_diffrn_measurement_device_type KappaCCD
_diffrn_measurement_method 'phi and omega scans'
_diffrn_radiation_monochromator graphite
_diffrn_radiation_source 'sealed tube'
_diffrn_radiation_type MoK\a
_diffrn_radiation_wavelength 0.71073
_diffrn_reflns_av_R_equivalents 0.1056
_diffrn_reflns_av_sigmaI/netI 0.0837
_diffrn_reflns_limit_h_max 9
_diffrn_reflns_limit_h_min -5
_diffrn_reflns_limit_k_max 13
_diffrn_reflns_limit_k_min -10
_diffrn_reflns_limit_l_max 11
_diffrn_reflns_limit_l_min -11
_diffrn_reflns_number 4161
_diffrn_reflns_theta_full 27.47
_diffrn_reflns_theta_max 27.47
_diffrn_reflns_theta_min 2.21
_exptl_absorpt_coefficient_mu 0.092
_exptl_absorpt_correction_type none
_exptl_crystal_colour colorless
_exptl_crystal_density_diffrn 1.347
_exptl_crystal_density_method 'not measured'
_exptl_crystal_description block
_exptl_crystal_F_000 288
_exptl_crystal_size_max 0.32
_exptl_crystal_size_mid 0.24
_exptl_crystal_size_min 0.18
_refine_diff_density_max 0.235
_refine_diff_density_min -0.311
_refine_diff_density_rms 0.080
_refine_ls_abs_structure_details 'Flack H D (1983), Acta Cryst. A39, 876-881'
_refine_ls_abs_structure_Flack 10(10)
_refine_ls_extinction_method none
_refine_ls_goodness_of_fit_ref 1.067
_refine_ls_hydrogen_treatment constr
_refine_ls_matrix_type full
_refine_ls_number_parameters 182
_refine_ls_number_reflns 1605
_refine_ls_number_restraints 1
_refine_ls_restrained_S_all 1.067
_refine_ls_R_factor_all 0.0876
_refine_ls_R_factor_gt 0.0580
_refine_ls_shift/su_max 0.000
_refine_ls_shift/su_mean 0.000
_refine_ls_structure_factor_coef Fsqd
_refine_ls_weighting_details 'calc w=1/[\s^2^(Fo^2^)+(0.0705P)^2^+0.0000P] where P=(Fo^2^+2Fc^2^)/3'
_refine_ls_weighting_scheme calc
_refine_ls_wR_factor_gt 0.1239
_refine_ls_wR_factor_ref 0.1395
_reflns_number_gt 1199
_reflns_number_total 1605
_reflns_threshold_expression I>2\s(I)
_cod_data_source_file c4cc03660c3.cif
_cod_data_source_block mhpr121130
_cod_original_sg_symbol_H-M 'P 21'
_cod_database_code 7115480

loop_
_symmetry_equiv_pos_as_xyz
'x, y, z'
'-x, y+1/2, -z'

loop_
_atom_site_label
_atom_site_type_symbol
_atom_site_fract_x
_atom_site_fract_y
_atom_site_fract_z
_atom_site_U_iso_or_equiv
_atom_site_adp_type
_atom_site_occupancy
_atom_site_symmetry_multiplicity
_atom_site_calc_flag
_atom_site_refinement_flags
C1 C 0.0047(5) 0.0537(3) 0.7023(4) 0.0372(9) Uani 1 1 d .
H1 H 0.0493 0.0185 0.6153 0.045 Uiso 1 1 calc R
C2 C 0.0127(5) -0.0202(4) 0.8276(4) 0.0416(9) Uani 1 1 d .
H2 H 0.0608 -0.1059 0.8255 0.050 Uiso 1 1 calc R
C3 C -0.0486(5) 0.0298(4) 0.9556(4) 0.0436(10) Uani 1 1 d .
H3 H -0.0440 -0.0214 1.0414 0.052 Uiso 1 1 calc R
C4 C -0.1162(5) 0.1539(4) 0.9580(4) 0.0411(9) Uani 1 1 d .
H4 H -0.1561 0.1894 1.0464 0.049 Uiso 1 1 calc R
C5 C -0.1269(5) 0.2282(4) 0.8322(4) 0.0360(8) Uani 1 1 d .
H5 H -0.1752 0.3138 0.8353 0.043 Uiso 1 1 calc R
C6 C -0.0676(4) 0.1785(3) 0.7019(4) 0.0319(8) Uani 1 1 d .
C7 C -0.0797(5) 0.2578(4) 0.5655(4) 0.0367(9) Uani 1 1 d .
H7A H -0.1738 0.2173 0.4955 0.044 Uiso 1 1 calc R
H7B H -0.1281 0.3447 0.5889 0.044 Uiso 1 1 calc R
C8 C 0.1388(5) 0.1945(3) 0.3815(4) 0.0340(8) Uani 1 1 d .
C9 C 0.3747(5) 0.4125(3) 0.4589(4) 0.0333(8) Uani 1 1 d .
C10 C 0.2504(5) 0.3528(3) 0.5673(4) 0.0318(8) Uani 1 1 d .
H10 H 0.1855 0.4247 0.6176 0.038 Uiso 1 1 calc R
C11 C 0.3757(6) 0.2815(4) 0.6819(4) 0.0409(9) Uani 1 1 d .
H11A H 0.2962 0.2480 0.7575 0.061 Uiso 1 1 calc R
H11B H 0.4709 0.3411 0.7256 0.061 Uiso 1 1 calc R
H11C H 0.4405 0.2096 0.6362 0.061 Uiso 1 1 calc R
C12 C 0.3918(6) 0.1373(4) 0.2148(4) 0.0417(9) Uani 1 1 d .
H12A H 0.3167 0.0566 0.2044 0.050 Uiso 1 1 calc R
H12B H 0.5212 0.1150 0.2550 0.050 Uiso 1 1 calc R
C13 C 0.4051(5) 0.2001(3) 0.0676(4) 0.0377(9) Uani 1 1 d .
H13A H 0.4880 0.1479 0.0068 0.045 Uiso 1 1 calc R
H13B H 0.2769 0.2053 0.0175 0.045 Uiso 1 1 calc R
C14 C 0.4863(5) 0.3324(4) 0.0884(4) 0.0393(9) Uani 1 1 d .
H14 H 0.5436 0.3730 0.0093 0.047 Uiso 1 1 calc R
C15 C 0.4811(5) 0.3952(4) 0.2137(4) 0.0366(9) Uani 1 1 d .
H15 H 0.5396 0.4778 0.2223 0.044 Uiso 1 1 calc R
N1 N 0.1012(4) 0.2724(3) 0.4952(3) 0.0325(7) Uani 1 1 d .
N2 N 0.3011(5) 0.2244(3) 0.3136(3) 0.0384(8) Uani 1 1 d .
N3 N 0.3928(4) 0.3443(3) 0.3336(3) 0.0326(7) Uani 1 1 d .
O1 O 0.0398(4) 0.1011(2) 0.3420(3) 0.0460(7) Uani 1 1 d .
O2 O 0.4545(4) 0.5163(3) 0.4798(3) 0.0497(8) Uani 1 1 d .

loop_
_atom_site_aniso_label
_atom_site_aniso_U_11
_atom_site_aniso_U_22
_atom_site_aniso_U_33
_atom_site_aniso_U_23
_atom_site_aniso_U_13
_atom_site_aniso_U_12
C1 0.040(2) 0.0321(19) 0.040(2) -0.0040(16) 0.0082(16) 0.0013(16)
C2 0.039(2) 0.034(2) 0.052(3) 0.0042(17) 0.0017(18) -0.0019(16)
C3 0.032(2) 0.058(3) 0.041(2) 0.0133(19) 0.0006(17) -0.0064(17)
C4 0.0330(19) 0.059(3) 0.032(2) -0.0048(18) 0.0083(15) -0.0028(18)
C5 0.0255(17) 0.041(2) 0.042(2) -0.0058(16) 0.0051(15) 0.0025(15)
C6 0.0244(16) 0.0339(19) 0.038(2) 0.0037(15) 0.0050(14) -0.0061(14)
C7 0.034(2) 0.038(2) 0.039(2) 0.0013(16) 0.0077(16) 0.0004(15)
C8 0.0390(19) 0.0333(19) 0.0298(19) 0.0037(15) 0.0043(15) -0.0025(15)
C9 0.0371(19) 0.033(2) 0.0300(19) -0.0017(15) -0.0001(15) -0.0028(15)
C10 0.0365(18) 0.0246(17) 0.0344(19) -0.0037(14) 0.0037(15) -0.0003(14)
C11 0.040(2) 0.048(2) 0.034(2) 0.0042(18) -0.0012(16) -0.0032(17)
C12 0.056(2) 0.030(2) 0.040(2) -0.0009(16) 0.0146(18) -0.0020(17)
C13 0.0392(19) 0.043(2) 0.032(2) -0.0010(17) 0.0078(16) -0.0036(17)
C14 0.040(2) 0.040(2) 0.039(2) 0.0051(17) 0.0118(16) 0.0002(17)
C15 0.0361(19) 0.0348(19) 0.040(2) 0.0036(16) 0.0103(16) -0.0091(16)
N1 0.0327(16) 0.0330(15) 0.0323(16) -0.0024(12) 0.0068(13) -0.0037(12)
N2 0.0499(18) 0.0281(16) 0.0389(18) -0.0021(13) 0.0168(14) -0.0094(14)
N3 0.0350(15) 0.0279(15) 0.0356(17) 0.0026(13) 0.0074(13) -0.0048(13)
O1 0.0536(16) 0.0424(15) 0.0423(16) -0.0037(12) 0.0054(13) -0.0193(13)
O2 0.0633(19) 0.0441(16) 0.0422(17) -0.0069(13) 0.0069(14) -0.0239(13)

loop_
_atom_type_symbol
_atom_type_description
_atom_type_scat_dispersion_real
_atom_type_scat_dispersion_imag
_atom_type_scat_source
C C 0.0033 0.0000 'International Tables Vol C Tables 4.2.6.8 and 6.1.1.4'
H H 0.0000 0.0000 'International Tables Vol C Tables 4.2.6.8 and 6.1.1.4'
N N 0.0061 0.0000 'International Tables Vol C Tables 4.2.6.8 and 6.1.1.4'
O O 0.0106 0.0000 'International Tables Vol C Tables 4.2.6.8 and 6.1.1.4'

loop_
_geom_angle_atom_site_label_1
_geom_angle_atom_site_label_2
_geom_angle_atom_site_label_3
_geom_angle
C2 C1 C6 121.0(3)
C2 C1 H1 119.5
C6 C1 H1 119.5
C3 C2 C1 120.4(3)
C3 C2 H2 119.8
C1 C2 H2 119.8
C4 C3 C2 119.4(4)
C4 C3 H3 120.3
C2 C3 H3 120.3
C3 C4 C5 120.6(4)
C3 C4 H4 119.7
C5 C4 H4 119.7
C4 C5 C6 120.7(3)
C4 C5 H5 119.7
C6 C5 H5 119.7
C1 C6 C5 117.9(3)
C1 C6 C7 121.1(3)
C5 C6 C7 121.0(3)
N1 C7 C6 114.6(3)
N1 C7 H7A 108.6
C6 C7 H7A 108.6
N1 C7 H7B 108.6
C6 C7 H7B 108.6
H7A C7 H7B 107.6
O1 C8 N1 124.2(3)
O1 C8 N2 120.9(3)
N1 C8 N2 114.9(3)
O2 C9 N3 121.6(3)
O2 C9 C10 122.5(3)
N3 C9 C10 115.9(3)
N1 C10 C9 111.1(3)
N1 C10 C11 114.1(3)
C9 C10 C11 109.1(3)
N1 C10 H10 107.4
C9 C10 H10 107.4
C11 C10 H10 107.4
C10 C11 H11A 109.5
C10 C11 H11B 109.5
H11A C11 H11B 109.5
C10 C11 H11C 109.5
H11A C11 H11C 109.5
H11B C11 H11C 109.5
N2 C12 C13 110.3(3)
N2 C12 H12A 109.6
C13 C12 H12A 109.6
N2 C12 H12B 109.6
C13 C12 H12B 109.6
H12A C12 H12B 108.1
C14 C13 C12 108.8(3)
C14 C13 H13A 109.9
C12 C13 H13A 109.9
C14 C13 H13B 109.9
C12 C13 H13B 109.9
H13A C13 H13B 108.3
C15 C14 C13 122.2(3)
C15 C14 H14 118.9
C13 C14 H14 118.9
C14 C15 N3 122.5(3)
C14 C15 H15 118.7
N3 C15 H15 118.7
C8 N1 C7 119.3(3)
C8 N1 C10 121.4(3)
C7 N1 C10 118.2(3)
C8 N2 N3 121.8(3)
C8 N2 C12 123.5(3)
N3 N2 C12 114.6(3)
C9 N3 C15 122.6(3)
C9 N3 N2 120.3(3)
C15 N3 N2 116.6(3)

loop_
_geom_bond_atom_site_label_1
_geom_bond_atom_site_label_2
_geom_bond_distance
C1 C2 1.384(5)
C1 C6 1.388(5)
C1 H1 0.9500
C2 C3 1.379(5)
C2 H2 0.9500
C3 C4 1.371(6)
C3 H3 0.9500
C4 C5 1.390(5)
C4 H4 0.9500
C5 C6 1.392(5)
C5 H5 0.9500
C6 C7 1.500(5)
C7 N1 1.466(4)
C7 H7A 0.9900
C7 H7B 0.9900
C8 O1 1.234(4)
C8 N1 1.359(5)
C8 N2 1.366(4)
C9 O2 1.223(4)
C9 N3 1.365(4)
C9 C10 1.496(5)
C10 N1 1.468(4)
C10 C11 1.527(5)
C10 H10 1.0000
C11 H11A 0.9800
C11 H11B 0.9800
C11 H11C 0.9800
C12 N2 1.453(4)
C12 C13 1.512(5)
C12 H12A 0.9900
C12 H12B 0.9900
C13 C14 1.492(5)
C13 H13A 0.9900
C13 H13B 0.9900
C14 C15 1.328(5)
C14 H14 0.9500
C15 N3 1.400(4)
C15 H15 0.9500
N2 N3 1.406(4)

loop_
_geom_torsion_atom_site_label_1
_geom_torsion_atom_site_label_2
_geom_torsion_atom_site_label_3
_geom_torsion_atom_site_label_4
_geom_torsion
C6 C1 C2 C3 -1.0(6)
C1 C2 C3 C4 -0.5(6)
C2 C3 C4 C5 1.3(6)
C3 C4 C5 C6 -0.6(5)
C2 C1 C6 C5 1.7(5)
C2 C1 C6 C7 -178.9(3)
C4 C5 C6 C1 -0.9(5)
C4 C5 C6 C7 179.7(3)
C1 C6 C7 N1 -55.3(4)
C5 C6 C7 N1 124.1(3)
O2 C9 C10 N1 150.7(3)
N3 C9 C10 N1 -28.9(4)
O2 C9 C10 C11 -82.7(4)
N3 C9 C10 C11 97.8(3)
N2 C12 C13 C14 48.9(4)
C12 C13 C14 C15 -21.1(5)
C13 C14 C15 N3 -2.6(6)
O1 C8 N1 C7 -8.5(5)
N2 C8 N1 C7 173.3(3)
O1 C8 N1 C10 159.5(3)
N2 C8 N1 C10 -18.7(5)
C6 C7 N1 C8 98.2(4)
C6 C7 N1 C10 -70.2(4)
C9 C10 N1 C8 40.8(4)
C11 C10 N1 C8 -83.0(4)
C9 C10 N1 C7 -151.1(3)
C11 C10 N1 C7 85.1(4)
O1 C8 N2 N3 165.7(3)
N1 C8 N2 N3 -16.1(5)
O1 C8 N2 C12 -13.7(5)
N1 C8 N2 C12 164.6(3)
C13 C12 N2 C8 121.8(4)
C13 C12 N2 N3 -57.6(4)
O2 C9 N3 C15 -8.8(5)
C10 C9 N3 C15 170.7(3)
O2 C9 N3 N2 179.2(3)
C10 C9 N3 N2 -1.3(4)
C14 C15 N3 C9 -174.9(3)
C14 C15 N3 N2 -2.7(5)
C8 N2 N3 C9 26.6(5)
C12 N2 N3 C9 -154.0(3)
C8 N2 N3 C15 -145.8(3)
C12 N2 N3 C15 33.6(4)
